data_2001806
loop_
_publ_author_name
'Abboud, K. A.'
'Jiang, S.'
'Enholm, E. J.'

_publ_section_title
;
 Structure of a coupled carbohydrate and terpene
;
_journal_issue 4
_journal_name_full 'Acta Crystallographica Section C'
_journal_page_first 776
_journal_page_last 778
_journal_paper_doi 10.1107/S0108270192010655
_journal_volume 49
_journal_year 1993
_chemical_formula_sum 'C30 H34 O7'
_chemical_formula_weight 506.3
_space_group_crystal_system monoclinic
_space_group_IT_number 4
_space_group_name_Hall 'P 2yb'
_space_group_name_H-M_alt 'P 1 21 1'
_cell_angle_alpha 90
_cell_angle_beta 93.000(10)
_cell_angle_gamma 90
_cell_formula_units_Z 2
_cell_length_a 12.7800(10)
_cell_length_b 6.4780(10)
_cell_length_c 16.832(2)
_cell_volume 1391.6(3)
_diffrn_radiation_type Mo
_diffrn_radiation_wavelength 0.71069
_exptl_absorpt_coefficient_mu 0.09
_exptl_crystal_density_diffrn 1.209
_exptl_crystal_F_000 540
_cod_data_source_file st1029.cif
_cod_data_source_block st1029_structure_1_of_1
_cod_database_code 2001806

loop_
_space_group_symop_id
_space_group_symop_operation_xyz
1 x,y,z
2 -x,y+1/2,-z

loop_
_atom_site_label
_atom_site_fract_x
_atom_site_fract_y
_atom_site_fract_z
_atom_site_U_iso_or_equiv
O1 .2741(3) 1.17379 .7067(2) .0896(13)
O4 .3205(2) .9921(7) .8144(2) .0651(10)
O5 .1432(3) .9545(7) .5962(2) .0722(13)
O15 .4755(2) .7058(7) .7714(2) .0654(10)
O16 .5954(2) .7268(8) .9228(2) .0788(11)
O17 .6537(3) .9819(9) 1.0012(2) .0976(14)
O24 .5384(3) .3860(9) .7868(3) .113(2)
C1 .2787(3) 1.0096(8) .7400(3) .0599(14)
C2 .2422(3) .8032(8) .7079(2) .0551(14)
C3 .2516(4) .6615(9) .7795(2) .0579(14)
C4 .3215(3) .7799(8) .8402(3) .0574(14)
C5 .1335(3) .8184(8) .6623(2) .0553(13)
C6 .1005(4) .6084(8) .6273(3) .065(2)
C7 -.0097(5) .6210(12) .5876(3) .088(2)
C8 -.0900(5) .7042(12) .6414(4) .094(2)
C9 -.0595(3) .9137(10) .6761(3) .073(2)
C10 .0509(3) .8998(10) .7165(3) .0625(15)
C11 -.1371(4) 1.0006(12) .7322(3) .089(2)
C12 -.1593(8) 1.197(2) .7296(6) .218(6)
C13 -.1826(5) .872(2) .7887(4) .152(4)
C14 .1765(6) .5215(11) .5697(3) .084(3)
C15 .4339(3) .7045(10) .8497(2) .0619(15)
C16 .5012(4) .8425(10) .9037(3) .075(2)
C17 .6646(3) .8121(10) .9741(2) .068(2)
C18 .7539(3) .6731(10) .9949(2) .065(2)
C19 .7650(3) .4827(11) .9586(3) .079(2)
C20 .8483(4) .3568(13) .9802(4) .096(2)
C21 .9204(5) .416(2) 1.0380(4) .100(3)
C22 .9103(5) .602(2) 1.0743(3) .106(3)
C23 .8282(4) .7343(13) 1.0539(3) .084(2)
C24 .5257(3) .5373(9) .7473(3) .073(2)
C25 .5628(3) .5685(11) .6653(3) .084(2)
C26 .5559(5) .7546(14) .6264(4) .107(3)
C27 .5938(5) .769(2) .5510(4) .132(4)
C28 .6364(6) .614(2) .5166(6) .147(4)
C29 .6472(7) .430(2) .5522(6) .152(4)
C30 .6085(5) .4014(14) .6298(4) .128(3)
H5 .162(6) 1.063(13) .606(4) .14(3)
H2 .289(3) .762(7) .669(2) .071(12)
H3a .289(3) .543(7) .769(2) .054(11)
H3b .188(3) .632(6) .798(2) .058(11)
H4 .296(2) .778(5) .889(2) .042(9)
H6 .099(3) .516(6) .672(2) .049(9)
H7a .001(4) .703(10) .541(3) .11(2)
H7b -.024(4) .468(9) .567(3) .09(2)
H8a -.091(3) .616(8) .684(3) .072(14)
H8b -.169(5) .690(12) .619(3) .14(2)
H9 -.053(3) 1.002(6) .635(2) .049(10)
H10a .051(3) .804(7) .763(2) .057(10)
H10b .067(3) 1.034(8) .731(2) .058(12)
H12a -.12657 1.28501 .69234 .08
H12b -.2085 1.25309 .76491 .08
H13a -.15811 .73287 .78254 .08
H13b -.16307 .91986 .84134 .08
H13c -.25748 .87504 .78056 .08
H14a .150(3) .383(8) .546(2) .074(12)
H14b .247(4) .500(8) .594(3) .09(2)
H14c .187(4) .612(10) .528(3) .10(2)
H15 .432(3) .573(7) .869(2) .052(11)
H16a .469(3) .858(7) .952(2) .066(12)
H16b .508(4) .990(11) .871(3) .11(2)
H19 .717(4) .437(8) .918(3) .087(14)
H20 .855(4) .206(10) .962(3) .086(15)
H21 .970(5) .336(11) 1.057(4) .12(2)
H22 .960(4) .636(7) 1.110(3) .070(13)
H23 .830(4) .884(11) 1.073(3) .12(2)
H26 .52535 .87244 .65088 .08
H27 .58816 .89819 .52327 .08
H28 .66105 .6317 .46412 .08
H29 .68066 .31853 .52596 .08
H30 .61423 .27026 .65628 .08

loop_
_geom_angle_atom_site_label_1
_geom_angle_atom_site_label_2
_geom_angle_atom_site_label_3
_geom_angle
C1 O4 C4 111.0(4)
C15 O15 C24 118.4(4)
C16 O16 C17 116.8(5)
C2 C1 O1 127.6(4)
C2 C1 O4 111.1(4)
O1 C1 O4 121.2(4)
C3 C2 C5 117.5(4)
C3 C2 C1 104.0(3)
C5 C2 C1 111.9(4)
C4 C3 C2 104.3(4)
C15 C4 O4 109.4(4)
C15 C4 C3 115.2(4)
O4 C4 C3 106.4(3)
C6 C5 C10 110.6(4)
C6 C5 O5 106.3(3)
C6 C5 C2 110.8(4)
C10 C5 O5 110.0(4)
C10 C5 C2 110.8(3)
O5 C5 C2 108.1(3)
C7 C6 C14 110.3(4)
C7 C6 C5 110.5(4)
C14 C6 C5 113.7(4)
C8 C7 C6 113.4(5)
C9 C8 C7 112.4(5)
C10 C9 C11 111.2(4)
C10 C9 C8 109.2(5)
C11 C9 C8 114.1(5)
C5 C10 C9 113.8(4)
C12 C11 C13 120.2(7)
C12 C11 C9 119.3(7)
C13 C11 C9 120.4(7)
C16 C15 O15 108.7(4)
C16 C15 C4 112.2(4)
O15 C15 C4 107.0(3)
O16 C16 C15 105.6(5)
C18 C17 O16 112.4(5)
C18 C17 O17 124.8(4)
O16 C17 O17 122.9(5)
C19 C18 C23 119.0(5)
C19 C18 C17 122.1(4)
C23 C18 C17 118.8(5)
C20 C19 C18 120.4(5)
C21 C20 C19 120.5(7)
C22 C21 C20 119.7(7)
C23 C22 C21 121.6(6)
C18 C23 C22 118.7(7)
C25 C24 o15 110.4(5)
C25 C24 O24 125.9(5)
O15 C24 O24 123.7(5)
C26 C25 C30 120.1(6)
C26 C25 C24 122.9(6)
C30 C25 C24 117.0(6)
C27 C26 C25 118.6(8)
C28 C27 C26 122.3(10)
C29 C28 C27 121.8(9)
C30 C29 C28 119.5(10)
C25 C30 C29 117.7(8)
H5 O5 C5 116.(5)
H2 C2 C3 110.(3)
H2 C2 C5 105.(2)
H2 C2 C1 108.(3)
H3a C3 H3b 112.(4)
H3a C3 C4 105.(2)
H3a C3 C2 112.(2)
H3b C3 C4 112.(2)
H3b C3 C2 111.(2)
H4 C4 C15 106.(2)
H4 C4 O4 107.(2)
H4 C4 C3 112.(2)
H6 C6 C7 108.(2)
H6 C6 C14 108.(2)
H6 C6 C5 105.(2)
H7a C7 H7b 106.(5)
H7a C7 C8 115.(4)
H7a C7 C6 103.(3)
H7b C7 C8 115.(3)
H7b C7 C6 104.(3)
H8a C8 H8b 100.(4)
H8a C8 C9 105.(3)
H8a C8 C7 107.(3)
H8b C8 C9 116.(4)
H8b C8 C7 115.(3)
H9 C9 C10 105.(2)
H9 c9 C11 110.(2)
H9 C9 C8 107.(2)
H10a C10 H10b 113.(3)
H10a C10 C5 107.(2)
H10a C10 C9 110.(2)
H10b C10 C5 109.(2)
H10b C10 C9 104.(2)
H12a C12 H12b 120.0(10)
H12a C12 C11 120.0(10)
H12b C12 C11 120.0(10)
H13a C13 H13b 109.5(8)
H13a C13 H13c 109.5(9)
H13a C13 C11 109.5(6)
H13b C13 H13c 109.5(7)
H13b C13 C11 109.5(8)
H13c C13 C11 109.5(7)
H14a C14 H14b 108.(4)
H14a c14 H14c 109.(4)
H14a C14 C6 111.(2)
H14b C14 H14c 104.(5)
H14b C14 C6 113.(3)
H14c C14 C6 112.(4)
H15 C15 C16 111.(2)
H15 C15 O15 111.(2)
H15 C15 C4 107.(2)
H16a C16 H16b 112.(4)
H16a C16 O16 105.(3)
H16a C16 C15 109.(3)
H16b C16 O16 118.(3)
H16b C16 C15 106.(3)
H19 C19 C20 118.(3)
H19 C19 C18 121.(3)
H20 C20 C21 115.(3)
H20 C20 C19 124.(3)
H21 C21 C22 117.(4)
H21 C21 C20 123.(4)
H22 c22 C23 122.(3)
H22 C22 C21 117.(3)
H23 C23 C18 120.(3)
H23 C23 C22 120.(3)
H26 C26 C27 120.7(9)
H26 C26 C25 120.7(6)
H27 C27 C28 118.8(8)
H27 C27 C26 118.8(9)
H28 C28 C29 119.0(10)
H28 C28 C27 119.0(10)
H29 C29 C30 120.0(10)
H29 C29 C28 120.0(10)
H30 C30 C25 121.1(7)
H30 C30 C29 121.1(9)

loop_
_geom_bond_atom_site_label_1
_geom_bond_atom_site_label_2
_geom_bond_distance
C1 O1 1.202(5)
C1 O4 1.340(5)
C4 O4 1.441(7)
C5 O5 1.430(6)
C15 O15 1.446(5)
C24 O15 1.340(7)
C16 O16 1.441(6)
C17 O16 1.324(6)
C17 O17 1.201(8)
C24 O24 1.190(8)
C2 C1 1.507(7)
C3 C2 1.516(6)
C5 C2 1.554(6)
C4 C3 1.527(6)
C15 C4 1.518(6)
C6 C5 1.533(7)
C10 C5 1.526(6)
C7 C6 1.528(7)
C14 C6 1.516(8)
C8 C7 1.505(9)
C9 C8 1.521(10)
C10 C9 1.536(6)
C11 C9 1.514(8)
C12 C11 1.302(14)
C13 C11 1.412(10)
C16 C15 1.511(7)
C18 C17 1.481(7)
C19 C18 1.387(9)
C23 C18 1.395(6)
C20 C19 1.375(9)
C21 C20 1.359(9)
C22 C21 1.362(14)
C23 C22 1.382(10)
C25 C24 1.497(7)
C26 C25 1.373(11)
C30 C25 1.381(11)
C27 C26 1.385(9)
C28 C27 1.29(2)
C29 C28 1.34(2)
C30 C29 1.434(12)
H5 O5 0.76(8)
H2 C2 0.95(4)
H3a C3 0.92(4)
H3b C3 0.90(4)
H4 C4 0.90(3)
H6 C6 0.97(4)
H7a C7 0.96(6)
H7b C7 1.07(6)
H8a C8 0.92(5)
H8b C8 1.06(6)
H9 C9 0.91(4)
H10a C10 1.01(4)
H10b C10 0.92(5)
H12a C12 0.960(10)
H12b C12 0.960(10)
H13a C13 0.960(10)
H13b C13 0.960(10)
H13c C13 0.960(10)
H14a C14 1.03(5)
H14b C14 0.98(5)
H14c C14 0.92(6)
H15 C15 0.91(4)
H16a C16 0.93(4)
H16b C16 1.11(7)
H19 C19 0.94(5)
H20 C20 1.03(6)
H21 C21 0.87(7)
H22 C22 0.87(4)
H23 C23 1.02(7)
H26 C26 0.960(10)
H27 C27 0.960(10)
H28 C28 0.960(10)
H29 C29 0.960(10)
H30 C30 0.960(10)
